data_7017120
loop_
_publ_author_name
'S\'anchez, Gregorio'
'Garc\'ia, Joaqu\'in'
'Mart\'inez, Marina'
'Kapdi, Anant R.'
'P\'erez, Jos\'e'
'Garc\'ia, Luis'
'Luis Serrano, J.'

_publ_section_title
;
 Bis(imidate)palladium(ii) complexes with labile ligands. Mimics of
 classical precursors?
;
_journal_issue 47
_journal_name_full 'Dalton transactions (Cambridge, England : 2003)'
_journal_page_first 12676
_journal_page_last 12689
_journal_paper_doi 10.1039/c1dt10426h
_journal_volume 40
_journal_year 2011
_chemical_formula_sum 'C45 H39 Cl3 N2 O6 P2 Pd'
_chemical_formula_weight 978.47
_chemical_name_systematic
;
?
;
_space_group_IT_number 2
_symmetry_cell_setting triclinic
_symmetry_space_group_name_Hall '-P 1'
_symmetry_space_group_name_H-M 'P -1'
_atom_sites_solution_hydrogens geom
_atom_sites_solution_primary direct
_atom_sites_solution_secondary difmap
_audit_creation_method SHELXL-97
_cell_angle_alpha 86.2140(10)
_cell_angle_beta 89.4510(10)
_cell_angle_gamma 68.0110(10)
_cell_formula_units_Z 2
_cell_length_a 11.9234(9)
_cell_length_b 12.1823(9)
_cell_length_c 15.5656(12)
_cell_measurement_temperature 100(2)
_cell_volume 2091.6(3)
_computing_structure_refinement 'SHELXL-97 (Sheldrick, 1997)'
_diffrn_ambient_temperature 100(2)
_diffrn_measured_fraction_theta_full 0.000
_diffrn_measured_fraction_theta_max 0.915
_diffrn_radiation_monochromator graphite
_diffrn_radiation_source 'fine-focus sealed tube'
_diffrn_radiation_type MoK\a
_diffrn_radiation_wavelength 0.71073
_diffrn_reflns_av_R_equivalents 0.0147
_diffrn_reflns_av_sigmaI/netI 0.0184
_diffrn_reflns_limit_h_max 16
_diffrn_reflns_limit_h_min -15
_diffrn_reflns_limit_k_max 16
_diffrn_reflns_limit_k_min -16
_diffrn_reflns_limit_l_max 20
_diffrn_reflns_limit_l_min -20
_diffrn_reflns_number 25392
_diffrn_reflns_theta_full 0.50
_diffrn_reflns_theta_max 28.53
_diffrn_reflns_theta_min 1.31
_exptl_absorpt_coefficient_mu 0.764
_exptl_absorpt_correction_T_max 0.8940
_exptl_absorpt_correction_T_min 0.8088
_exptl_absorpt_correction_type multi-scan
_exptl_absorpt_process_details SADABS
_exptl_crystal_density_diffrn 1.554
_exptl_crystal_density_method 'not measured'
_exptl_crystal_F_000 996
_exptl_crystal_size_max 0.29
_exptl_crystal_size_mid 0.18
_exptl_crystal_size_min 0.15
_refine_diff_density_max 1.043
_refine_diff_density_min -0.993
_refine_diff_density_rms 0.097
_refine_ls_extinction_method none
_refine_ls_goodness_of_fit_ref 1.479
_refine_ls_hydrogen_treatment mixed
_refine_ls_matrix_type full
_refine_ls_number_parameters 564
_refine_ls_number_reflns 9726
_refine_ls_number_restraints 6
_refine_ls_restrained_S_all 1.479
_refine_ls_R_factor_all 0.0314
_refine_ls_R_factor_gt 0.0309
_refine_ls_shift/su_max 0.042
_refine_ls_shift/su_mean 0.003
_refine_ls_structure_factor_coef Fsqd
_refine_ls_weighting_details 'calc w=1/[\s^2^(Fo^2^)+(0.0258P)^2^+1.7131P] where P=(Fo^2^+2Fc^2^)/3'
_refine_ls_weighting_scheme calc
_refine_ls_wR_factor_gt 0.0824
_refine_ls_wR_factor_ref 0.0831
_reflns_number_gt 9609
_reflns_number_total 9726
_reflns_threshold_expression >2sigma(I)
_cod_data_source_file c1dt10426h.txt
_cod_data_source_block compound_3a
_cod_database_code 7017120

loop_
_symmetry_equiv_pos_as_xyz
'x, y, z'
'-x, -y, -z'

loop_
_atom_site_label
_atom_site_type_symbol
_atom_site_fract_x
_atom_site_fract_y
_atom_site_fract_z
_atom_site_U_iso_or_equiv
_atom_site_adp_type
_atom_site_occupancy
_atom_site_symmetry_multiplicity
_atom_site_calc_flag
_atom_site_refinement_flags
Pd1 Pd 0.629228(13) 0.741027(12) 0.737249(9) 0.00856(5) Uani 1 1 d .
N1 N 0.72241(15) 0.57489(15) 0.79072(11) 0.0116(3) Uani 1 1 d .
C1 C 0.72682(18) 0.54819(18) 0.87877(13) 0.0135(4) Uani 1 1 d .
O1 O 0.68198(15) 0.61853(14) 0.93309(10) 0.0187(3) Uani 1 1 d .
C2 C 0.7964(2) 0.4179(2) 0.89610(15) 0.0201(4) Uani 1 1 d .
H2 H 0.807(3) 0.380(3) 0.953(2) 0.025(7) Uiso 1 1 d .
C3 C 0.8295(2) 0.3722(2) 0.82097(16) 0.0214(5) Uani 1 1 d .
H3 H 0.878(3) 0.292(3) 0.8051(19) 0.026(7) Uiso 1 1 d .
C4 C 0.78163(18) 0.47126(18) 0.75191(14) 0.0144(4) Uani 1 1 d .
O2 O 0.79430(15) 0.45936(14) 0.67465(10) 0.0209(3) Uani 1 1 d .
N2 N 0.53277(15) 0.90817(15) 0.68925(11) 0.0111(3) Uani 1 1 d .
C5 C 0.47032(18) 0.94077(18) 0.61160(13) 0.0127(4) Uani 1 1 d .
O3 O 0.46829(14) 0.87436(14) 0.55680(10) 0.0176(3) Uani 1 1 d .
C6 C 0.4065(2) 1.07362(19) 0.60536(14) 0.0160(4) Uani 1 1 d .
H6 H 0.359(3) 1.113(3) 0.556(2) 0.034(8) Uiso 1 1 d .
C7 C 0.4336(2) 1.11426(19) 0.67592(14) 0.0162(4) Uani 1 1 d .
H7 H 0.409(3) 1.193(3) 0.690(2) 0.030(8) Uiso 1 1 d .
C8 C 0.51435(18) 1.00967(18) 0.73213(13) 0.0130(4) Uani 1 1 d .
O4 O 0.55480(15) 1.01258(14) 0.80291(10) 0.0183(3) Uani 1 1 d .
P1 P 0.44968(4) 0.72381(4) 0.78557(3) 0.00972(10) Uani 1 1 d .
C9 C 0.46557(18) 0.56909(17) 0.79920(13) 0.0119(4) Uani 1 1 d .
H9 H 0.4516 0.6513 0.7939 0.014 Uiso 1 1 calc R
C10 C 0.44898(18) 0.51602(18) 0.87795(13) 0.0132(4) Uani 1 1 d .
H10 H 0.4256 0.5616 0.9269 0.016 Uiso 1 1 calc R
C11 C 0.4668(2) 0.39608(19) 0.88474(14) 0.0166(4) Uani 1 1 d .
H11 H 0.4563 0.3598 0.9385 0.020 Uiso 1 1 calc R
C12 C 0.5000(2) 0.32917(19) 0.81324(15) 0.0175(4) Uani 1 1 d .
H12 H 0.5104 0.2478 0.8179 0.021 Uiso 1 1 calc R
C13 C 0.5178(2) 0.38150(19) 0.73490(14) 0.0167(4) Uani 1 1 d .
H13 H 0.5402 0.3358 0.6859 0.020 Uiso 1 1 calc R
C14 C 0.50290(19) 0.50028(18) 0.72810(13) 0.0143(4) Uani 1 1 d .
H14 H 0.5181 0.5350 0.6750 0.017 Uiso 1 1 calc R
C15 C 0.31953(18) 0.79849(18) 0.71315(13) 0.0120(4) Uani 1 1 d .
H15 H 0.3828 0.7549 0.7531 0.014 Uiso 1 1 calc R
C16 C 0.25856(19) 0.92025(19) 0.71838(14) 0.0152(4) Uani 1 1 d .
H16 H 0.2805 0.9596 0.7621 0.018 Uiso 1 1 calc R
C17 C 0.1661(2) 0.9844(2) 0.66019(15) 0.0206(5) Uani 1 1 d .
H17 H 0.1244 1.0673 0.6644 0.025 Uiso 1 1 calc R
C18 C 0.1347(2) 0.9271(2) 0.59581(16) 0.0237(5) Uani 1 1 d .
H18 H 0.0721 0.9709 0.5555 0.028 Uiso 1 1 calc R
C19 C 0.1949(2) 0.8059(2) 0.59038(15) 0.0200(4) Uani 1 1 d .
H19 H 0.1731 0.7668 0.5464 0.024 Uiso 1 1 calc R
C20 C 0.28703(19) 0.74109(19) 0.64886(14) 0.0155(4) Uani 1 1 d .
C21 C 0.39556(18) 0.79085(17) 0.88686(13) 0.0114(4) Uani 1 1 d .
H21 H 0.4246 0.7546 0.8346 0.014 Uiso 1 1 calc R
C22 C 0.46221(19) 0.84377(17) 0.93019(13) 0.0128(4) Uani 1 1 d .
H22 H 0.5356 0.8452 0.9068 0.015 Uiso 1 1 calc R
C23 C 0.4207(2) 0.89445(18) 1.00777(13) 0.0155(4) Uani 1 1 d .
H23 H 0.4660 0.9302 1.0374 0.019 Uiso 1 1 calc R
C24 C 0.3132(2) 0.89280(19) 1.04179(14) 0.0173(4) Uani 1 1 d .
H24 H 0.2856 0.9265 1.0950 0.021 Uiso 1 1 calc R
C25 C 0.2460(2) 0.84195(19) 0.99811(15) 0.0183(4) Uani 1 1 d .
H25 H 0.1721 0.8418 1.0214 0.022 Uiso 1 1 calc R
C26 C 0.28609(19) 0.79114(18) 0.92031(14) 0.0154(4) Uani 1 1 d .
P2 P 0.80844(4) 0.75950(4) 0.68805(3) 0.00997(10) Uani 1 1 d .
C27 C 0.93926(18) 0.66857(17) 0.75506(13) 0.0124(4) Uani 1 1 d .
H27 H 0.8736 0.7125 0.7170 0.015 Uiso 1 1 calc R
C28 C 1.05284(19) 0.60462(19) 0.72217(15) 0.0171(4) Uani 1 1 d .
H28 H 1.0648 0.6051 0.6617 0.020 Uiso 1 1 calc R
C29 C 1.1487(2) 0.5401(2) 0.77855(16) 0.0213(5) Uani 1 1 d .
H29 H 1.2261 0.4970 0.7563 0.026 Uiso 1 1 calc R
C30 C 1.1314(2) 0.5386(2) 0.86683(16) 0.0211(5) Uani 1 1 d .
H30 H 1.1966 0.4937 0.9049 0.025 Uiso 1 1 calc R
C31 C 1.0186(2) 0.6028(2) 0.89943(15) 0.0192(4) Uani 1 1 d .
H31 H 1.0071 0.6023 0.9599 0.023 Uiso 1 1 calc R
C32 C 0.92240(19) 0.66771(19) 0.84412(14) 0.0153(4) Uani 1 1 d .
C33 C 0.81091(18) 0.90883(18) 0.68756(13) 0.0123(4) Uani 1 1 d .
H33 H 0.8131 0.8300 0.6886 0.015 Uiso 1 1 calc R
C34 C 0.8731(2) 0.94100(19) 0.75054(14) 0.0165(4) Uani 1 1 d .
H34 H 0.9177 0.8841 0.7946 0.020 Uiso 1 1 calc R
C35 C 0.8696(2) 1.0563(2) 0.74877(15) 0.0206(4) Uani 1 1 d .
H35 H 0.9125 1.0779 0.7914 0.025 Uiso 1 1 calc R
C36 C 0.8038(2) 1.14010(19) 0.68504(15) 0.0198(4) Uani 1 1 d .
H36 H 0.8011 1.2191 0.6843 0.024 Uiso 1 1 calc R
C37 C 0.7419(2) 1.10809(19) 0.62217(15) 0.0183(4) Uani 1 1 d .
H37 H 0.6971 1.1655 0.5784 0.022 Uiso 1 1 calc R
C38 C 0.74530(19) 0.99315(19) 0.62288(14) 0.0150(4) Uani 1 1 d .
C39 C 0.84488(18) 0.72020(18) 0.57744(13) 0.0126(4) Uani 1 1 d .
H39 H 0.8235 0.7435 0.6343 0.015 Uiso 1 1 calc R
C40 C 0.7877(2) 0.65648(19) 0.53726(14) 0.0156(4) Uani 1 1 d .
H40 H 0.7251 0.6387 0.5657 0.019 Uiso 1 1 calc R
C41 C 0.8226(2) 0.6186(2) 0.45506(14) 0.0201(4) Uani 1 1 d .
H41 H 0.7831 0.5756 0.4272 0.024 Uiso 1 1 calc R
C42 C 0.9149(2) 0.6437(2) 0.41384(14) 0.0201(4) Uani 1 1 d .
H42 H 0.9405 0.6152 0.3588 0.024 Uiso 1 1 calc R
C43 C 0.9700(2) 0.7103(2) 0.45280(15) 0.0194(4) Uani 1 1 d .
C44 C 0.9344(2) 0.75030(19) 0.53417(14) 0.0166(4) Uani 1 1 d .
C45 C 0.8070(2) 0.8530(2) 1.09870(16) 0.0212(5) Uani 1 1 d .
H45 H 0.753(3) 0.931(3) 1.1018(18) 0.020(7) Uiso 1 1 d .
O5 O 0.67921(17) 0.43064(17) 0.52145(13) 0.0306(4) Uani 1 1 d D
H51 H 0.631(2) 0.4953(19) 0.514(2) 0.037 Uiso 1 1 d D
H52 H 0.716(3) 0.423(3) 0.5648(15) 0.037 Uiso 1 1 d D
O6 O 0.50563(19) 0.65375(17) 0.48789(15) 0.0350(5) Uani 1 1 d D
H61 H 0.503(3) 0.709(2) 0.512(2) 0.042 Uiso 1 1 d D
H62 H 0.448(2) 0.641(3) 0.491(2) 0.042 Uiso 1 1 d D
Cl1 Cl 0.93848(5) 0.86187(6) 1.05061(5) 0.03137(14) Uani 1 1 d .
Cl2 Cl 0.74530(5) 0.77487(5) 1.03606(4) 0.02516(12) Uani 1 1 d .
Cl3 Cl 0.84100(6) 0.78396(6) 1.20366(4) 0.03034(14) Uani 1 1 d .

loop_
_atom_site_aniso_label
_atom_site_aniso_U_11
_atom_site_aniso_U_22
_atom_site_aniso_U_33
_atom_site_aniso_U_23
_atom_site_aniso_U_13
_atom_site_aniso_U_12
Pd1 0.00890(8) 0.00797(8) 0.00878(8) -0.00067(5) 0.00034(5) -0.00311(5)
N1 0.0121(8) 0.0099(8) 0.0121(8) 0.0007(6) -0.0005(6) -0.0035(6)
C1 0.0126(9) 0.0138(9) 0.0149(10) 0.0006(7) -0.0012(7) -0.0061(7)
O1 0.0216(8) 0.0176(7) 0.0151(7) -0.0026(6) 0.0023(6) -0.0050(6)
C2 0.0248(12) 0.0141(10) 0.0197(11) 0.0033(8) -0.0067(9) -0.0060(9)
C3 0.0252(12) 0.0118(10) 0.0233(11) -0.0006(8) -0.0085(9) -0.0022(9)
C4 0.0118(9) 0.0123(9) 0.0180(10) -0.0022(8) -0.0012(7) -0.0030(7)
O2 0.0246(8) 0.0189(8) 0.0162(8) -0.0046(6) 0.0014(6) -0.0043(6)
N2 0.0121(8) 0.0088(7) 0.0119(8) -0.0003(6) -0.0002(6) -0.0035(6)
C5 0.0121(9) 0.0135(9) 0.0129(9) 0.0000(7) 0.0017(7) -0.0055(7)
O3 0.0222(8) 0.0185(8) 0.0139(7) -0.0034(6) 0.0000(6) -0.0094(6)
C6 0.0168(10) 0.0124(9) 0.0169(10) 0.0027(8) -0.0010(8) -0.0036(8)
C7 0.0188(10) 0.0107(9) 0.0176(10) -0.0002(8) 0.0021(8) -0.0041(8)
C8 0.0128(9) 0.0122(9) 0.0145(9) -0.0012(7) 0.0030(7) -0.0051(7)
O4 0.0257(8) 0.0181(8) 0.0131(7) -0.0027(6) -0.0017(6) -0.0101(6)
P1 0.0102(2) 0.0093(2) 0.0098(2) -0.00118(17) 0.00061(18) -0.00375(18)
C9 0.0109(9) 0.0096(9) 0.0159(10) -0.0003(7) -0.0011(7) -0.0049(7)
C10 0.0126(9) 0.0141(9) 0.0130(9) -0.0020(7) -0.0001(7) -0.0049(7)
C11 0.0192(10) 0.0146(10) 0.0165(10) 0.0028(8) -0.0012(8) -0.0074(8)
C12 0.0189(10) 0.0115(9) 0.0221(11) 0.0000(8) -0.0026(8) -0.0060(8)
C13 0.0189(10) 0.0143(10) 0.0169(10) -0.0049(8) 0.0014(8) -0.0056(8)
C14 0.0148(10) 0.0148(10) 0.0134(9) -0.0011(7) 0.0013(7) -0.0057(8)
C15 0.0095(9) 0.0156(9) 0.0112(9) 0.0012(7) -0.0011(7) -0.0051(7)
C16 0.0141(10) 0.0167(10) 0.0149(10) -0.0012(8) -0.0012(8) -0.0057(8)
C17 0.0172(10) 0.0175(10) 0.0226(11) 0.0000(9) -0.0040(9) -0.0015(8)
C18 0.0174(11) 0.0295(12) 0.0202(11) 0.0016(9) -0.0079(9) -0.0047(9)
C19 0.0172(10) 0.0285(12) 0.0171(10) -0.0049(9) -0.0023(8) -0.0113(9)
C20 0.0146(10) 0.0198(10) 0.0145(10) -0.0029(8) 0.0017(8) -0.0091(8)
C21 0.0131(9) 0.0102(9) 0.0099(9) -0.0018(7) 0.0021(7) -0.0030(7)
C22 0.0139(9) 0.0111(9) 0.0125(9) 0.0017(7) -0.0008(7) -0.0043(7)
C23 0.0210(10) 0.0125(9) 0.0125(9) -0.0005(7) -0.0021(8) -0.0056(8)
C24 0.0216(11) 0.0131(9) 0.0131(10) -0.0012(8) 0.0040(8) -0.0019(8)
C25 0.0174(10) 0.0167(10) 0.0196(11) -0.0007(8) 0.0067(8) -0.0054(8)
C26 0.0152(10) 0.0137(9) 0.0172(10) -0.0004(8) 0.0021(8) -0.0054(8)
P2 0.0100(2) 0.0103(2) 0.0100(2) -0.00122(18) 0.00070(18) -0.00414(18)
C27 0.0119(9) 0.0107(9) 0.0148(10) 0.0002(7) -0.0025(7) -0.0046(7)
C28 0.0152(10) 0.0165(10) 0.0183(10) -0.0021(8) 0.0019(8) -0.0045(8)
C29 0.0132(10) 0.0195(11) 0.0269(12) -0.0011(9) 0.0005(9) -0.0012(8)
C30 0.0174(11) 0.0191(11) 0.0248(12) 0.0036(9) -0.0071(9) -0.0052(9)
C31 0.0216(11) 0.0214(11) 0.0156(10) 0.0017(8) -0.0039(8) -0.0097(9)
C32 0.0151(10) 0.0165(10) 0.0155(10) -0.0008(8) -0.0012(8) -0.0074(8)
C33 0.0131(9) 0.0100(9) 0.0147(9) -0.0029(7) 0.0035(7) -0.0053(7)
C34 0.0179(10) 0.0153(10) 0.0164(10) -0.0014(8) -0.0013(8) -0.0063(8)
C35 0.0240(11) 0.0197(11) 0.0216(11) -0.0058(9) -0.0004(9) -0.0114(9)
C36 0.0227(11) 0.0131(10) 0.0247(11) -0.0032(8) 0.0045(9) -0.0078(8)
C37 0.0192(11) 0.0141(10) 0.0195(11) 0.0021(8) 0.0016(8) -0.0044(8)
C38 0.0152(10) 0.0159(10) 0.0145(10) -0.0007(8) 0.0019(8) -0.0064(8)
C39 0.0137(9) 0.0127(9) 0.0103(9) -0.0014(7) 0.0009(7) -0.0035(7)
C40 0.0176(10) 0.0155(10) 0.0152(10) -0.0013(8) 0.0011(8) -0.0078(8)
C41 0.0275(12) 0.0201(11) 0.0153(10) -0.0047(8) 0.0003(9) -0.0115(9)
C42 0.0264(12) 0.0192(10) 0.0125(10) -0.0038(8) 0.0049(8) -0.0058(9)
C43 0.0185(10) 0.0222(11) 0.0162(10) -0.0005(8) 0.0047(8) -0.0064(9)
C44 0.0160(10) 0.0188(10) 0.0159(10) -0.0008(8) 0.0015(8) -0.0076(8)
C45 0.0189(11) 0.0197(11) 0.0222(11) -0.0039(9) -0.0023(9) -0.0036(9)
O5 0.0254(10) 0.0286(10) 0.0363(11) -0.0132(8) -0.0062(8) -0.0064(8)
O6 0.0377(11) 0.0232(10) 0.0498(13) -0.0141(9) 0.0072(10) -0.0159(9)
Cl1 0.0185(3) 0.0276(3) 0.0460(4) 0.0067(3) -0.0025(3) -0.0076(2)
Cl2 0.0240(3) 0.0290(3) 0.0243(3) -0.0066(2) -0.0023(2) -0.0111(2)
Cl3 0.0379(3) 0.0283(3) 0.0205(3) -0.0028(2) -0.0044(2) -0.0071(3)

loop_
_atom_type_symbol
_atom_type_description
_atom_type_scat_dispersion_real
_atom_type_scat_dispersion_imag
_atom_type_scat_source
C C 0.0033 0.0016 'International Tables Vol C Tables 4.2.6.8 and 6.1.1.4'
H H 0.0000 0.0000 'International Tables Vol C Tables 4.2.6.8 and 6.1.1.4'
N N 0.0061 0.0033 'International Tables Vol C Tables 4.2.6.8 and 6.1.1.4'
O O 0.0106 0.0060 'International Tables Vol C Tables 4.2.6.8 and 6.1.1.4'
P P 0.1023 0.0942 'International Tables Vol C Tables 4.2.6.8 and 6.1.1.4'
Pd Pd -0.9988 1.0072 'International Tables Vol C Tables 4.2.6.8 and 6.1.1.4'
Cl Cl 0.1484 0.1585 'International Tables Vol C Tables 4.2.6.8 and 6.1.1.4'

loop_
_geom_angle_atom_site_label_1
_geom_angle_atom_site_label_2
_geom_angle_atom_site_label_3
_geom_angle
_geom_angle_site_symmetry_1
_geom_angle_site_symmetry_3
N2 Pd1 N1 177.39(7) . .
N2 Pd1 P1 89.40(5) . .
N1 Pd1 P1 88.97(5) . .
N2 Pd1 P2 90.19(5) . .
N1 Pd1 P2 91.45(5) . .
P1 Pd1 P2 179.562(19) . .
C4 N1 C1 107.89(17) . .
C4 N1 Pd1 129.83(14) . .
C1 N1 Pd1 122.11(14) . .
O1 C1 N1 125.87(19) . .
O1 C1 C2 125.6(2) . .
N1 C1 C2 108.53(18) . .
C3 C2 C1 107.4(2) . .
C2 C3 C4 107.77(19) . .
O2 C4 N1 126.8(2) . .
O2 C4 C3 124.9(2) . .
N1 C4 C3 108.38(18) . .
C4 O2 O5 143.83(15) . .
C5 N2 C8 108.66(16) . .
C5 N2 Pd1 126.64(13) . .
C8 N2 Pd1 124.64(14) . .
O3 C5 N2 126.34(19) . .
O3 C5 C6 125.71(19) . .
N2 C5 C6 107.94(17) . .
C5 O3 O6 156.46(15) . .
C7 C6 C5 107.79(19) . .
C6 C7 C8 107.95(19) . .
O4 C8 N2 125.79(19) . .
O4 C8 C7 126.56(19) . .
N2 C8 C7 107.65(17) . .
C9 P1 C21 107.47(9) . .
C9 P1 C15 106.40(9) . .
C21 P1 C15 102.28(9) . .
C9 P1 Pd1 111.27(7) . .
C21 P1 Pd1 114.56(7) . .
C15 P1 Pd1 114.11(7) . .
C10 C9 C14 119.50(19) . .
C10 C9 P1 122.78(16) . .
C14 C9 P1 117.60(15) . .
C11 C10 C9 119.90(19) . .
C12 C11 C10 120.3(2) . .
C11 C12 C13 119.9(2) . .
C14 C13 C12 120.1(2) . .
C13 C14 C9 120.19(19) . .
C20 C15 C16 119.51(19) . .
C20 C15 P1 122.72(16) . .
C16 C15 P1 117.50(15) . .
C17 C16 C15 120.5(2) . .
C18 C17 C16 119.8(2) . .
C19 C18 C17 120.0(2) . .
C18 C19 C20 120.5(2) . .
C19 C20 C15 119.7(2) . .
C22 C21 C26 120.06(19) . .
C22 C21 P1 120.03(15) . .
C26 C21 P1 119.89(16) . .
C23 C22 C21 119.79(19) . .
C24 C23 C22 120.1(2) . .
C25 C24 C23 120.1(2) . .
C24 C25 C26 120.5(2) . .
C25 C26 C21 119.4(2) . .
C39 P2 C27 107.06(9) . .
C39 P2 C33 103.20(9) . .
C27 P2 C33 103.87(9) . .
C39 P2 Pd1 114.19(7) . .
C27 P2 Pd1 112.09(7) . .
C33 P2 Pd1 115.42(7) . .
C28 C27 C32 119.83(19) . .
C28 C27 P2 123.68(16) . .
C32 C27 P2 116.46(15) . .
C27 C28 C29 119.7(2) . .
C30 C29 C28 120.3(2) . .
C29 C30 C31 119.9(2) . .
C32 C31 C30 120.4(2) . .
C31 C32 C27 119.8(2) . .
C34 C33 C38 119.73(19) . .
C34 C33 P2 122.04(16) . .
C38 C33 P2 118.21(16) . .
C35 C34 C33 119.9(2) . .
C36 C35 C34 120.4(2) . .
C35 C36 C37 119.8(2) . .
C38 C37 C36 120.5(2) . .
C37 C38 C33 119.8(2) . .
C40 C39 C44 120.07(19) . .
C40 C39 P2 120.01(16) . .
C44 C39 P2 119.88(16) . .
C39 C40 C41 119.8(2) . .
C42 C41 C40 120.1(2) . .
C41 C42 C43 120.2(2) . .
C44 C43 C42 120.1(2) . .
C43 C44 C39 119.6(2) . .
Cl2 C45 Cl3 110.25(14) . .
Cl2 C45 Cl1 110.54(13) . .
Cl3 C45 Cl1 110.27(13) . .
O6 O5 O6 86.83(8) . 2_666
O6 O5 O2 102.06(8) . .
O6 O5 O2 126.90(10) 2_666 .
O5 O6 O3 131.90(10) . .

loop_
_geom_bond_atom_site_label_1
_geom_bond_atom_site_label_2
_geom_bond_distance
_geom_bond_site_symmetry_2
Pd1 N2 2.0221(17) .
Pd1 N1 2.0334(17) .
Pd1 P1 2.3403(5) .
Pd1 P2 2.3471(5) .
N1 C4 1.372(3) .
N1 C1 1.385(3) .
C1 O1 1.216(3) .
C1 C2 1.498(3) .
C2 C3 1.321(3) .
C3 C4 1.504(3) .
C4 O2 1.222(3) .
O2 O5 2.868(2) .
N2 C5 1.381(3) .
N2 C8 1.388(3) .
C5 O3 1.220(3) .
C5 C6 1.505(3) .
O3 O6 2.837(2) .
C6 C7 1.325(3) .
C7 C8 1.505(3) .
C8 O4 1.215(3) .
P1 C9 1.820(2) .
P1 C21 1.823(2) .
P1 C15 1.830(2) .
C9 C10 1.395(3) .
C9 C14 1.400(3) .
C10 C11 1.392(3) .
C11 C12 1.389(3) .
C12 C13 1.390(3) .
C13 C14 1.387(3) .
C15 C20 1.394(3) .
C15 C16 1.394(3) .
C16 C17 1.388(3) .
C17 C18 1.388(3) .
C18 C19 1.388(3) .
C19 C20 1.390(3) .
C21 C22 1.398(3) .
C21 C26 1.399(3) .
C22 C23 1.394(3) .
C23 C24 1.388(3) .
C24 C25 1.388(3) .
C25 C26 1.394(3) .
P2 C39 1.822(2) .
P2 C27 1.826(2) .
P2 C33 1.830(2) .
C27 C28 1.397(3) .
C27 C32 1.399(3) .
C28 C29 1.396(3) .
C29 C30 1.388(3) .
C30 C31 1.389(3) .
C31 C32 1.390(3) .
C33 C34 1.395(3) .
C33 C38 1.399(3) .
C34 C35 1.388(3) .
C35 C36 1.387(3) .
C36 C37 1.391(3) .
C37 C38 1.385(3) .
C39 C40 1.388(3) .
C39 C44 1.405(3) .
C40 C41 1.395(3) .
C41 C42 1.389(3) .
C42 C43 1.389(3) .
C43 C44 1.392(3) .
C45 Cl2 1.749(2) .
C45 Cl3 1.765(3) .
C45 Cl1 1.767(3) .
O5 O6 2.750(3) .
O5 O6 2.767(3) 2_666
